data_4306919
loop_
_publ_author_name
'Sean E. Durran'
'Mark R. J. Elsegood'
'Shelly R. Hammond'
'Martin B. Smith'

_publ_section_title
;
Coordination Studies of a New Unsymmetrical
\k4-PNN'N''-Tetradentate Ligand: Stepwise Formation and
Structural Characterization
;
_journal_name_full 'Inorganic Chemistry'
_journal_page_first 2755
_journal_page_last 2766
_journal_paper_doi 10.1021/ic061196s
_journal_volume 46
_journal_year 2007
_chemical_formula_sum 'C35 H30 N3 O4 P Pt'
_chemical_formula_weight 782.68
_chemical_name_systematic
;
 ?
;
_space_group_IT_number 14
_symmetry_cell_setting monoclinic
_symmetry_space_group_name_Hall '-P 2ybc'
_symmetry_space_group_name_H-M 'P 1 21/c 1'
_atom_sites_solution_hydrogens 'geom except H4A & H4B coords freely refined'
_atom_sites_solution_primary direct
_atom_sites_solution_secondary difmap
_audit_creation_method SHELXL-97
_cell_angle_alpha 90.00
_cell_angle_beta 94.996(2)
_cell_angle_gamma 90.00
_cell_formula_units_Z 4
_cell_length_a 10.5410(7)
_cell_length_b 12.7066(9)
_cell_length_c 22.8534(16)
_cell_measurement_reflns_used 11627
_cell_measurement_temperature 150(2)
_cell_measurement_theta_max 28.82
_cell_measurement_theta_min 2.40
_cell_volume 3049.4(4)
_computing_cell_refinement 'Bruker SAINT'
_computing_data_collection 'Bruker SMART'
_computing_data_reduction 'Bruker SAINT'
_computing_molecular_graphics 'Bruker SHELXTL'
_computing_publication_material 'Bruker SHELXTL and local programs'
_computing_structure_refinement 'Bruker SHELXTL'
_computing_structure_solution 'Bruker SHELXTL'
_diffrn_ambient_temperature 150(2)
_diffrn_measured_fraction_theta_full 1.000
_diffrn_measured_fraction_theta_max 0.908
_diffrn_measurement_device_type 'Bruker SMART 1000 CCD diffractometer'
_diffrn_measurement_method '\w rotation with narrow frames'
_diffrn_radiation_monochromator graphite
_diffrn_radiation_source 'sealed tube'
_diffrn_radiation_type MoK\a
_diffrn_radiation_wavelength 0.71073
_diffrn_reflns_av_R_equivalents 0.0251
_diffrn_reflns_av_sigmaI/netI 0.0304
_diffrn_reflns_limit_h_max 13
_diffrn_reflns_limit_h_min -13
_diffrn_reflns_limit_k_max 17
_diffrn_reflns_limit_k_min -16
_diffrn_reflns_limit_l_max 29
_diffrn_reflns_limit_l_min -30
_diffrn_reflns_number 22959
_diffrn_reflns_theta_full 26.00
_diffrn_reflns_theta_max 28.89
_diffrn_reflns_theta_min 1.79
_diffrn_standards_decay_% 0
_diffrn_standards_number 0
_exptl_absorpt_coefficient_mu 4.699
_exptl_absorpt_correction_T_max 0.655
_exptl_absorpt_correction_T_min 0.336
_exptl_absorpt_correction_type multi-scan
_exptl_absorpt_process_details 'SADABS v2.03, Sheldrick, G.M., (2001)'
_exptl_crystal_colour orange
_exptl_crystal_density_diffrn 1.705
_exptl_crystal_density_meas 0
_exptl_crystal_density_method 'not measured'
_exptl_crystal_description block
_exptl_crystal_F_000 1544
_exptl_crystal_size_max 0.25
_exptl_crystal_size_mid 0.20
_exptl_crystal_size_min 0.09
_refine_diff_density_max 0.712
_refine_diff_density_min -0.592
_refine_diff_density_rms 0.100
_refine_ls_extinction_method none
_refine_ls_goodness_of_fit_ref 1.055
_refine_ls_hydrogen_treatment mixed
_refine_ls_matrix_type full
_refine_ls_number_parameters 403
_refine_ls_number_reflns 7304
_refine_ls_number_restraints 3
_refine_ls_restrained_S_all 1.057
_refine_ls_R_factor_all 0.0352
_refine_ls_R_factor_gt 0.0215
_refine_ls_shift/su_max 0.007
_refine_ls_shift/su_mean 0.000
_refine_ls_structure_factor_coef Fsqd
_refine_ls_weighting_details 'calc w=1/[\s^2^(Fo^2^)+(0.0157P)^2^+1.9215P] where P=(Fo^2^+2Fc^2^)/3'
_refine_ls_weighting_scheme calc
_refine_ls_wR_factor_gt 0.0407
_refine_ls_wR_factor_ref 0.0449
_reflns_number_gt 5921
_reflns_number_total 7304
_reflns_threshold_expression I>2\s(I)
_cod_data_source_file ic061196ssi20060703_115123_6.cif
_cod_data_source_block syn-6a'.H~2~O
_cod_depositor_comments
;
The following automatic conversions were performed:
'_symmetry_cell_setting' value 'Monoclinic' changed to 'monoclinic'
according to '/home/saulius/struct/CIF-dictionaries/cif_core.dic'
dictionary named 'cif_core.dic' version 2.4.1 from 2010-06-29.

Automatic conversion script
Id: cif_fix_enum 1527 2010-12-29 10:47:43Z saulius 
;
_cod_database_code 4306919

loop_
_symmetry_equiv_pos_as_xyz
'x, y, z'
'-x, y+1/2, -z+1/2'
'-x, -y, -z'
'x, -y-1/2, z-1/2'

loop_
_atom_site_label
_atom_site_type_symbol
_atom_site_fract_x
_atom_site_fract_y
_atom_site_fract_z
_atom_site_U_iso_or_equiv
_atom_site_adp_type
_atom_site_occupancy
_atom_site_symmetry_multiplicity
_atom_site_calc_flag
_atom_site_refinement_flags
_atom_site_disorder_assembly
_atom_site_disorder_group
Pt1 Pt 0.382010(10) 0.188557(8) 0.062381(4) 0.01745(3) Uani 1 1 d . . .
P1 P 0.42191(7) 0.27059(6) 0.14843(3) 0.01869(15) Uani 1 1 d . . .
N1 N 0.5685(2) 0.17434(16) 0.05076(9) 0.0189(5) Uani 1 1 d . . .
N2 N 0.3626(2) 0.11995(17) -0.01668(9) 0.0199(5) Uani 1 1 d . . .
N3 N 0.1903(2) 0.18075(18) 0.05180(9) 0.0213(5) Uani 1 1 d . . .
C1 C 0.5745(3) 0.2268(2) 0.18450(12) 0.0209(6) Uani 1 1 d . . .
C2 C 0.5976(3) 0.2325(2) 0.24542(12) 0.0284(7) Uani 1 1 d . . .
H2 H 0.5331 0.2595 0.2679 0.034 Uiso 1 1 calc R . .
C3 C 0.7122(3) 0.1999(3) 0.27407(13) 0.0354(8) Uani 1 1 d . . .
H3 H 0.7256 0.2049 0.3156 0.042 Uiso 1 1 calc R . .
C4 C 0.8066(3) 0.1606(3) 0.24243(13) 0.0352(8) Uani 1 1 d . . .
H4 H 0.8845 0.1369 0.2621 0.042 Uiso 1 1 calc R . .
C5 C 0.7878(3) 0.1555(2) 0.18198(13) 0.0288(7) Uani 1 1 d . . .
H5 H 0.8542 0.1300 0.1603 0.035 Uiso 1 1 calc R . .
C6 C 0.6722(3) 0.1875(2) 0.15197(11) 0.0212(6) Uani 1 1 d . . .
C7 C 0.6677(3) 0.1726(2) 0.08858(12) 0.0216(6) Uani 1 1 d . . .
H7 H 0.7470 0.1601 0.0731 0.026 Uiso 1 1 calc R . .
C8 C 0.5860(3) 0.1480(2) -0.01011(12) 0.0223(6) Uani 1 1 d . . .
C9 C 0.7025(3) 0.1531(2) -0.03398(13) 0.0276(7) Uani 1 1 d . . .
H9 H 0.7755 0.1787 -0.0110 0.033 Uiso 1 1 calc R . .
C10 C 0.7122(3) 0.1208(3) -0.09133(13) 0.0337(8) Uani 1 1 d . . .
H10 H 0.7916 0.1244 -0.1079 0.040 Uiso 1 1 calc R . .
C11 C 0.6055(3) 0.0834(2) -0.12431(13) 0.0316(7) Uani 1 1 d . . .
H11 H 0.6130 0.0598 -0.1633 0.038 Uiso 1 1 calc R . .
C12 C 0.4881(3) 0.0797(2) -0.10179(12) 0.0271(7) Uani 1 1 d . . .
H12 H 0.4158 0.0540 -0.1252 0.032 Uiso 1 1 calc R . .
C13 C 0.4763(3) 0.1139(2) -0.04426(11) 0.0217(6) Uani 1 1 d . . .
C14 C 0.2464(3) 0.0871(2) -0.03750(12) 0.0231(6) Uani 1 1 d . . .
O1 O 0.2188(2) 0.04281(16) -0.08539(8) 0.0299(5) Uani 1 1 d . . .
C15 C 0.1457(3) 0.1063(2) 0.00458(12) 0.0241(6) Uani 1 1 d . . .
H15A H 0.0683 0.1349 -0.0174 0.029 Uiso 1 1 calc R . .
H15B H 0.1229 0.0385 0.0223 0.029 Uiso 1 1 calc R . .
C16 C 0.0972(3) 0.2323(2) 0.07542(12) 0.0217(6) Uani 1 1 d . . .
O2 O -0.01749(19) 0.20970(16) 0.06928(9) 0.0305(5) Uani 1 1 d . . .
O3 O 0.14102(18) 0.31576(15) 0.10848(8) 0.0241(4) Uani 1 1 d . . .
C17 C 0.0489(3) 0.3669(2) 0.14239(12) 0.0293(7) Uani 1 1 d . . .
H17A H 0.0938 0.3985 0.1780 0.035 Uiso 1 1 calc R . .
H17B H -0.0110 0.3134 0.1553 0.035 Uiso 1 1 calc R . .
C18 C -0.0254(3) 0.4511(2) 0.10850(11) 0.0249(6) Uani 1 1 d . . .
C19 C -0.1556(3) 0.4429(3) 0.09675(13) 0.0321(7) Uani 1 1 d . . .
H19 H -0.1988 0.3825 0.1094 0.039 Uiso 1 1 calc R . .
C20 C -0.2242(3) 0.5224(3) 0.06655(14) 0.0403(9) Uani 1 1 d . . .
H20 H -0.3140 0.5167 0.0592 0.048 Uiso 1 1 calc R . .
C21 C -0.1622(4) 0.6088(3) 0.04729(14) 0.0420(9) Uani 1 1 d . . .
H21 H -0.2091 0.6630 0.0266 0.050 Uiso 1 1 calc R . .
C22 C -0.0329(4) 0.6172(3) 0.05774(15) 0.0450(9) Uani 1 1 d . . .
H22 H 0.0100 0.6768 0.0439 0.054 Uiso 1 1 calc R . .
C23 C 0.0356(3) 0.5390(3) 0.08845(14) 0.0359(8) Uani 1 1 d . . .
H23 H 0.1253 0.5457 0.0959 0.043 Uiso 1 1 calc R . .
C24 C 0.4448(3) 0.4110(2) 0.13807(12) 0.0212(6) Uani 1 1 d . . .
C25 C 0.5292(3) 0.4714(2) 0.17493(13) 0.0293(7) Uani 1 1 d . . .
H25 H 0.5742 0.4400 0.2083 0.035 Uiso 1 1 calc R . .
C26 C 0.5471(3) 0.5772(2) 0.16268(14) 0.0354(8) Uani 1 1 d . . .
H26 H 0.6042 0.6180 0.1879 0.042 Uiso 1 1 calc R . .
C27 C 0.4825(3) 0.6236(2) 0.11409(14) 0.0333(7) Uani 1 1 d . . .
H27 H 0.4953 0.6960 0.1060 0.040 Uiso 1 1 calc R . .
C28 C 0.3991(3) 0.5646(2) 0.07723(13) 0.0304(7) Uani 1 1 d . . .
H28 H 0.3540 0.5968 0.0441 0.036 Uiso 1 1 calc R . .
C29 C 0.3811(3) 0.4583(2) 0.08859(12) 0.0244(6) Uani 1 1 d . . .
H29 H 0.3254 0.4177 0.0626 0.029 Uiso 1 1 calc R . .
C30 C 0.3135(3) 0.2516(2) 0.20537(11) 0.0226(6) Uani 1 1 d . . .
C31 C 0.2976(3) 0.3252(3) 0.24902(12) 0.0315(7) Uani 1 1 d . . .
H31 H 0.3424 0.3901 0.2495 0.038 Uiso 1 1 calc R . .
C32 C 0.2155(3) 0.3036(3) 0.29234(13) 0.0428(9) Uani 1 1 d . . .
H32 H 0.2045 0.3537 0.3223 0.051 Uiso 1 1 calc R . .
C33 C 0.1507(3) 0.2094(3) 0.29148(14) 0.0449(10) Uani 1 1 d . . .
H33 H 0.0962 0.1944 0.3214 0.054 Uiso 1 1 calc R . .
C34 C 0.1642(3) 0.1366(3) 0.24762(14) 0.0384(8) Uani 1 1 d . . .
H34 H 0.1175 0.0726 0.2468 0.046 Uiso 1 1 calc R . .
C35 C 0.2456(3) 0.1570(2) 0.20499(13) 0.0276(7) Uani 1 1 d . . .
H35 H 0.2557 0.1065 0.1751 0.033 Uiso 1 1 calc R . .
O4 O -0.0261(3) 0.0092(2) -0.13307(12) 0.0579(7) Uani 1 1 d D . .
H4B H -0.048(4) -0.058(3) -0.1040(17) 0.087 Uiso 1 1 d D . .
H4A H 0.079(3) 0.021(3) -0.1133(17) 0.087 Uiso 1 1 d D . .

loop_
_atom_site_aniso_label
_atom_site_aniso_U_11
_atom_site_aniso_U_22
_atom_site_aniso_U_33
_atom_site_aniso_U_23
_atom_site_aniso_U_13
_atom_site_aniso_U_12
Pt1 0.01890(6) 0.01549(5) 0.01768(5) -0.00037(5) -0.00008(4) 0.00143(5)
P1 0.0191(4) 0.0182(3) 0.0186(3) -0.0010(3) 0.0003(3) 0.0020(3)
N1 0.0211(12) 0.0148(12) 0.0212(11) 0.0018(9) 0.0038(9) 0.0003(9)
N2 0.0241(13) 0.0179(12) 0.0174(11) -0.0002(9) 0.0004(10) 0.0023(10)
N3 0.0216(12) 0.0208(12) 0.0208(11) -0.0026(10) -0.0017(9) 0.0017(10)
C1 0.0182(15) 0.0185(13) 0.0255(14) 0.0012(11) -0.0009(11) -0.0005(11)
C2 0.0255(17) 0.0360(17) 0.0236(14) -0.0009(13) 0.0011(12) 0.0027(14)
C3 0.0271(17) 0.053(2) 0.0250(15) -0.0032(15) -0.0053(13) 0.0032(16)
C4 0.0217(17) 0.048(2) 0.0338(17) -0.0010(14) -0.0072(14) 0.0069(15)
C5 0.0180(15) 0.0345(17) 0.0336(16) -0.0035(13) 0.0015(13) 0.0016(13)
C6 0.0188(14) 0.0194(13) 0.0250(13) -0.0009(12) -0.0004(11) -0.0027(12)
C7 0.0204(15) 0.0161(14) 0.0287(14) 0.0010(11) 0.0044(12) -0.0008(11)
C8 0.0303(17) 0.0157(13) 0.0212(13) 0.0035(11) 0.0032(12) 0.0044(12)
C9 0.0264(17) 0.0288(16) 0.0280(15) 0.0079(12) 0.0048(13) 0.0073(13)
C10 0.0349(19) 0.0376(19) 0.0306(16) 0.0096(14) 0.0145(14) 0.0123(15)
C11 0.048(2) 0.0259(17) 0.0217(14) 0.0032(12) 0.0099(14) 0.0132(15)
C12 0.0419(19) 0.0177(14) 0.0216(14) 0.0017(11) 0.0028(13) 0.0066(13)
C13 0.0303(17) 0.0139(13) 0.0214(13) 0.0041(10) 0.0042(12) 0.0043(12)
C14 0.0323(17) 0.0119(13) 0.0240(14) 0.0010(11) -0.0034(12) 0.0005(12)
O1 0.0380(13) 0.0278(12) 0.0229(10) -0.0052(9) -0.0032(9) -0.0030(10)
C15 0.0245(16) 0.0247(15) 0.0225(14) -0.0015(11) -0.0014(12) -0.0011(12)
C16 0.0223(16) 0.0211(14) 0.0213(14) 0.0048(11) 0.0000(12) -0.0007(12)
O2 0.0213(12) 0.0349(13) 0.0356(12) -0.0005(9) 0.0039(9) -0.0027(9)
O3 0.0225(11) 0.0230(10) 0.0263(10) -0.0038(9) -0.0016(8) 0.0045(9)
C17 0.0325(18) 0.0310(17) 0.0244(15) -0.0028(13) 0.0024(13) 0.0123(14)
C18 0.0289(17) 0.0257(16) 0.0204(13) -0.0015(12) 0.0032(12) 0.0092(13)
C19 0.0289(18) 0.0323(17) 0.0352(16) 0.0005(14) 0.0025(14) 0.0023(14)
C20 0.030(2) 0.050(2) 0.0389(19) -0.0033(16) -0.0054(15) 0.0145(17)
C21 0.055(2) 0.040(2) 0.0296(17) 0.0058(15) 0.0003(16) 0.0237(18)
C22 0.056(3) 0.0317(19) 0.049(2) 0.0109(16) 0.0151(19) 0.0081(18)
C23 0.0282(18) 0.0354(19) 0.0449(19) 0.0066(15) 0.0082(15) 0.0058(15)
C24 0.0200(15) 0.0192(14) 0.0244(14) -0.0032(11) 0.0015(11) 0.0030(12)
C25 0.0307(18) 0.0246(16) 0.0313(16) -0.0042(12) -0.0055(13) 0.0012(13)
C26 0.0376(19) 0.0224(16) 0.0447(19) -0.0107(14) -0.0040(15) -0.0043(14)
C27 0.040(2) 0.0170(15) 0.0434(19) 0.0008(13) 0.0051(15) -0.0002(14)
C28 0.0351(19) 0.0227(15) 0.0327(16) 0.0034(13) -0.0006(14) 0.0019(14)
C29 0.0219(16) 0.0206(15) 0.0298(15) -0.0011(12) -0.0026(12) -0.0016(12)
C30 0.0162(15) 0.0306(16) 0.0200(13) 0.0013(11) -0.0030(11) 0.0039(12)
C31 0.0237(16) 0.044(2) 0.0261(15) -0.0085(14) -0.0024(12) 0.0030(15)
C32 0.0266(18) 0.080(3) 0.0215(15) -0.0137(17) -0.0012(13) 0.0091(19)
C33 0.0237(18) 0.087(3) 0.0244(16) 0.0044(18) 0.0018(13) -0.0063(19)
C34 0.0254(18) 0.056(2) 0.0335(18) 0.0114(16) -0.0016(14) -0.0050(16)
C35 0.0208(16) 0.0367(18) 0.0243(14) 0.0052(12) -0.0025(12) 0.0001(13)
O4 0.0430(17) 0.0618(19) 0.0695(19) -0.0042(15) 0.0081(14) -0.0032(14)

loop_
_atom_type_symbol
_atom_type_description
_atom_type_scat_dispersion_real
_atom_type_scat_dispersion_imag
_atom_type_scat_source
C C 0.0033 0.0016 'International Tables Vol C Tables 4.2.6.8 and 6.1.1.4'
H H 0.0000 0.0000 'International Tables Vol C Tables 4.2.6.8 and 6.1.1.4'
N N 0.0061 0.0033 'International Tables Vol C Tables 4.2.6.8 and 6.1.1.4'
O O 0.0106 0.0060 'International Tables Vol C Tables 4.2.6.8 and 6.1.1.4'
P P 0.1023 0.0942 'International Tables Vol C Tables 4.2.6.8 and 6.1.1.4'
Pt Pt -1.7033 8.3905 'International Tables Vol C Tables 4.2.6.8 and 6.1.1.4'

loop_
_geom_angle_atom_site_label_1
_geom_angle_atom_site_label_2
_geom_angle_atom_site_label_3
_geom_angle
_geom_angle_site_symmetry_1
_geom_angle_site_symmetry_3
_geom_angle_publ_flag
N2 Pt1 N1 82.32(9) . . ?
N2 Pt1 N3 81.23(9) . . ?
N1 Pt1 N3 163.52(9) . . ?
N2 Pt1 P1 174.51(7) . . ?
N1 Pt1 P1 92.68(6) . . ?
N3 Pt1 P1 103.80(6) . . ?
C24 P1 C30 108.76(13) . . ?
C24 P1 C1 103.64(13) . . ?
C30 P1 C1 102.68(12) . . ?
C24 P1 Pt1 111.12(9) . . ?
C30 P1 Pt1 119.06(9) . . ?
C1 P1 Pt1 110.22(9) . . ?
C7 N1 C8 118.1(2) . . ?
C7 N1 Pt1 130.74(19) . . ?
C8 N1 Pt1 110.62(17) . . ?
C14 N2 C13 127.8(2) . . ?
C14 N2 Pt1 118.34(19) . . ?
C13 N2 Pt1 113.89(17) . . ?
C16 N3 C15 114.3(2) . . ?
C16 N3 Pt1 133.87(19) . . ?
C15 N3 Pt1 111.70(17) . . ?
C2 C1 C6 118.2(3) . . ?
C2 C1 P1 120.3(2) . . ?
C6 C1 P1 121.5(2) . . ?
C3 C2 C1 121.7(3) . . ?
C4 C3 C2 120.1(3) . . ?
C3 C4 C5 119.8(3) . . ?
C4 C5 C6 121.2(3) . . ?
C5 C6 C1 119.1(2) . . ?
C5 C6 C7 113.5(3) . . ?
C1 C6 C7 127.3(2) . . ?
N1 C7 C6 127.9(3) . . ?
C9 C8 C13 120.6(3) . . ?
C9 C8 N1 123.6(3) . . ?
C13 C8 N1 115.7(3) . . ?
C10 C9 C8 119.9(3) . . ?
C11 C10 C9 119.6(3) . . ?
C12 C11 C10 121.4(3) . . ?
C11 C12 C13 119.7(3) . . ?
C12 C13 N2 126.0(3) . . ?
C12 C13 C8 118.7(3) . . ?
N2 C13 C8 115.3(2) . . ?
O1 C14 N2 126.2(3) . . ?
O1 C14 C15 120.6(3) . . ?
N2 C14 C15 113.2(2) . . ?
N3 C15 C14 111.8(2) . . ?
O2 C16 N3 125.9(3) . . ?
O2 C16 O3 121.7(3) . . ?
N3 C16 O3 112.4(2) . . ?
C16 O3 C17 115.8(2) . . ?
O3 C17 C18 112.8(2) . . ?
C19 C18 C23 118.6(3) . . ?
C19 C18 C17 120.8(3) . . ?
C23 C18 C17 120.6(3) . . ?
C18 C19 C20 120.5(3) . . ?
C21 C20 C19 120.0(3) . . ?
C22 C21 C20 120.2(3) . . ?
C21 C22 C23 120.0(3) . . ?
C22 C23 C18 120.7(3) . . ?
C25 C24 C29 119.1(3) . . ?
C25 C24 P1 123.0(2) . . ?
C29 C24 P1 117.8(2) . . ?
C26 C25 C24 120.0(3) . . ?
C27 C26 C25 120.5(3) . . ?
C26 C27 C28 120.0(3) . . ?
C27 C28 C29 120.1(3) . . ?
C28 C29 C24 120.3(3) . . ?
C31 C30 C35 119.3(3) . . ?
C31 C30 P1 123.2(2) . . ?
C35 C30 P1 117.5(2) . . ?
C30 C31 C32 119.8(3) . . ?
C33 C32 C31 119.8(3) . . ?
C32 C33 C34 120.7(3) . . ?
C35 C34 C33 119.8(3) . . ?
C34 C35 C30 120.5(3) . . ?

loop_
_geom_bond_atom_site_label_1
_geom_bond_atom_site_label_2
_geom_bond_distance
_geom_bond_site_symmetry_2
_geom_bond_publ_flag
Pt1 N2 2.000(2) . ?
Pt1 N1 2.015(2) . ?
Pt1 N3 2.016(2) . ?
Pt1 P1 2.2330(7) . ?
P1 C24 1.819(3) . ?
P1 C30 1.821(3) . ?
P1 C1 1.829(3) . ?
N1 C7 1.297(3) . ?
N1 C8 1.458(3) . ?
N2 C14 1.341(3) . ?
N2 C13 1.404(4) . ?
N3 C16 1.333(4) . ?
N3 C15 1.481(3) . ?
C1 C2 1.394(4) . ?
C1 C6 1.413(4) . ?
C2 C3 1.387(4) . ?
C3 C4 1.374(4) . ?
C4 C5 1.380(4) . ?
C5 C6 1.405(4) . ?
C6 C7 1.458(4) . ?
C8 C9 1.388(4) . ?
C8 C13 1.406(4) . ?
C9 C10 1.385(4) . ?
C10 C11 1.382(4) . ?
C11 C12 1.381(4) . ?
C12 C13 1.401(4) . ?
C14 O1 1.243(3) . ?
C14 C15 1.512(4) . ?
C16 O2 1.238(3) . ?
C16 O3 1.359(3) . ?
O3 C17 1.449(3) . ?
C17 C18 1.500(4) . ?
C18 C19 1.380(4) . ?
C18 C23 1.387(4) . ?
C19 C20 1.389(4) . ?
C20 C21 1.370(5) . ?
C21 C22 1.367(5) . ?
C22 C23 1.383(4) . ?
C24 C25 1.400(4) . ?
C24 C29 1.399(4) . ?
C25 C26 1.389(4) . ?
C26 C27 1.383(4) . ?
C27 C28 1.384(4) . ?
C28 C29 1.391(4) . ?
C30 C31 1.388(4) . ?
C30 C35 1.398(4) . ?
C31 C32 1.398(4) . ?
C32 C33 1.377(5) . ?
C33 C34 1.381(5) . ?
C34 C35 1.378(4) . ?

loop_
_geom_hbond_atom_site_label_D
_geom_hbond_atom_site_label_H
_geom_hbond_atom_site_label_A
_geom_hbond_distance_DH
_geom_hbond_distance_HA
_geom_hbond_distance_DA
_geom_hbond_angle_DHA
_geom_hbond_site_symmetry_A
O4 H4B O2 1.12(3) 2.17(4) 3.155(4) 145(3) 3
O4 H4B N3 1.12(3) 2.53(3) 3.582(4) 156(3) 3

loop_
_geom_torsion_atom_site_label_1
_geom_torsion_atom_site_label_2
_geom_torsion_atom_site_label_3
_geom_torsion_atom_site_label_4
_geom_torsion
_geom_torsion_site_symmetry_1
_geom_torsion_site_symmetry_2
_geom_torsion_site_symmetry_3
_geom_torsion_site_symmetry_4
_geom_torsion_publ_flag
N1 Pt1 P1 C24 84.57(11) . . . . ?
N3 Pt1 P1 C24 -95.68(12) . . . . ?
N1 Pt1 P1 C30 -147.91(12) . . . . ?
N3 Pt1 P1 C30 31.83(13) . . . . ?
N1 Pt1 P1 C1 -29.74(11) . . . . ?
N3 Pt1 P1 C1 150.01(12) . . . . ?
N2 Pt1 N1 C7 -157.7(2) . . . . ?
N3 Pt1 N1 C7 -154.6(3) . . . . ?
P1 Pt1 N1 C7 24.6(2) . . . . ?
N2 Pt1 N1 C8 13.14(16) . . . . ?
N3 Pt1 N1 C8 16.3(4) . . . . ?
P1 Pt1 N1 C8 -164.58(16) . . . . ?
N1 Pt1 N2 C14 170.4(2) . . . . ?
N3 Pt1 N2 C14 -8.68(19) . . . . ?
N1 Pt1 N2 C13 -10.51(17) . . . . ?
N3 Pt1 N2 C13 170.39(19) . . . . ?
N2 Pt1 N3 C16 -158.8(3) . . . . ?
N1 Pt1 N3 C16 -162.0(3) . . . . ?
P1 Pt1 N3 C16 18.9(3) . . . . ?
N2 Pt1 N3 C15 16.29(17) . . . . ?
N1 Pt1 N3 C15 13.1(4) . . . . ?
P1 Pt1 N3 C15 -165.97(16) . . . . ?
C24 P1 C1 C2 86.3(3) . . . . ?
C30 P1 C1 C2 -26.9(3) . . . . ?
Pt1 P1 C1 C2 -154.7(2) . . . . ?
C24 P1 C1 C6 -93.0(2) . . . . ?
C30 P1 C1 C6 153.8(2) . . . . ?
Pt1 P1 C1 C6 25.9(3) . . . . ?
C6 C1 C2 C3 -0.6(5) . . . . ?
P1 C1 C2 C3 180.0(3) . . . . ?
C1 C2 C3 C4 -0.1(5) . . . . ?
C2 C3 C4 C5 1.3(5) . . . . ?
C3 C4 C5 C6 -1.7(5) . . . . ?
C4 C5 C6 C1 0.9(4) . . . . ?
C4 C5 C6 C7 -177.6(3) . . . . ?
C2 C1 C6 C5 0.3(4) . . . . ?
P1 C1 C6 C5 179.6(2) . . . . ?
C2 C1 C6 C7 178.6(3) . . . . ?
P1 C1 C6 C7 -2.1(4) . . . . ?
C8 N1 C7 C6 -174.6(3) . . . . ?
Pt1 N1 C7 C6 -4.3(4) . . . . ?
C5 C6 C7 N1 165.1(3) . . . . ?
C1 C6 C7 N1 -13.3(5) . . . . ?
C7 N1 C8 C9 -20.8(4) . . . . ?
Pt1 N1 C8 C9 167.0(2) . . . . ?
C7 N1 C8 C13 157.9(2) . . . . ?
Pt1 N1 C8 C13 -14.3(3) . . . . ?
C13 C8 C9 C10 -2.3(4) . . . . ?
N1 C8 C9 C10 176.3(3) . . . . ?
C8 C9 C10 C11 -0.2(4) . . . . ?
C9 C10 C11 C12 1.5(5) . . . . ?
C10 C11 C12 C13 -0.3(4) . . . . ?
C11 C12 C13 N2 176.4(3) . . . . ?
C11 C12 C13 C8 -2.2(4) . . . . ?
C14 N2 C13 C12 5.8(4) . . . . ?
Pt1 N2 C13 C12 -173.2(2) . . . . ?
C14 N2 C13 C8 -175.6(2) . . . . ?
Pt1 N2 C13 C8 5.4(3) . . . . ?
C9 C8 C13 C12 3.5(4) . . . . ?
N1 C8 C13 C12 -175.2(2) . . . . ?
C9 C8 C13 N2 -175.2(2) . . . . ?
N1 C8 C13 N2 6.1(3) . . . . ?
C13 N2 C14 O1 1.5(4) . . . . ?
Pt1 N2 C14 O1 -179.6(2) . . . . ?
C13 N2 C14 C15 179.9(2) . . . . ?
Pt1 N2 C14 C15 -1.2(3) . . . . ?
C16 N3 C15 C14 154.9(2) . . . . ?
Pt1 N3 C15 C14 -21.3(3) . . . . ?
O1 C14 C15 N3 -166.7(2) . . . . ?
N2 C14 C15 N3 14.8(3) . . . . ?
C15 N3 C16 O2 14.1(4) . . . . ?
Pt1 N3 C16 O2 -170.9(2) . . . . ?
C15 N3 C16 O3 -166.0(2) . . . . ?
Pt1 N3 C16 O3 9.0(4) . . . . ?
O2 C16 O3 C17 8.3(4) . . . . ?
N3 C16 O3 C17 -171.6(2) . . . . ?
C16 O3 C17 C18 -87.4(3) . . . . ?
O3 C17 C18 C19 117.5(3) . . . . ?
O3 C17 C18 C23 -62.7(4) . . . . ?
C23 C18 C19 C20 -1.3(5) . . . . ?
C17 C18 C19 C20 178.5(3) . . . . ?
C18 C19 C20 C21 1.1(5) . . . . ?
C19 C20 C21 C22 -0.1(5) . . . . ?
C20 C21 C22 C23 -0.8(5) . . . . ?
C21 C22 C23 C18 0.6(5) . . . . ?
C19 C18 C23 C22 0.5(5) . . . . ?
C17 C18 C23 C22 -179.3(3) . . . . ?
C30 P1 C24 C25 80.8(3) . . . . ?
C1 P1 C24 C25 -27.9(3) . . . . ?
Pt1 P1 C24 C25 -146.3(2) . . . . ?
C30 P1 C24 C29 -103.6(2) . . . . ?
C1 P1 C24 C29 147.6(2) . . . . ?
Pt1 P1 C24 C29 29.3(2) . . . . ?
C29 C24 C25 C26 1.1(5) . . . . ?
P1 C24 C25 C26 176.6(2) . . . . ?
C24 C25 C26 C27 -0.3(5) . . . . ?
C25 C26 C27 C28 0.1(5) . . . . ?
C26 C27 C28 C29 -0.7(5) . . . . ?
C27 C28 C29 C24 1.6(5) . . . . ?
C25 C24 C29 C28 -1.7(4) . . . . ?
P1 C24 C29 C28 -177.5(2) . . . . ?
C24 P1 C30 C31 -25.2(3) . . . . ?
C1 P1 C30 C31 84.2(3) . . . . ?
Pt1 P1 C30 C31 -153.8(2) . . . . ?
C24 P1 C30 C35 156.0(2) . . . . ?
C1 P1 C30 C35 -94.6(2) . . . . ?
Pt1 P1 C30 C35 27.4(2) . . . . ?
C35 C30 C31 C32 0.8(4) . . . . ?
P1 C30 C31 C32 -178.0(2) . . . . ?
C30 C31 C32 C33 0.0(5) . . . . ?
C31 C32 C33 C34 -1.1(5) . . . . ?
C32 C33 C34 C35 1.6(5) . . . . ?
C33 C34 C35 C30 -0.8(5) . . . . ?
C31 C30 C35 C34 -0.3(4) . . . . ?
P1 C30 C35 C34 178.5(2) . . . . ?
